data_7108955
loop_
_publ_author_name
'Sidonie B. L. Vollrath'
'Chunhua Hu'
'Stefan Brase'
'Kent Kirshenbaum'

_publ_section_title
;
 Peptoid nanotubes: an oligomer macrocycle that reversibly sequesters
 water via single-crystal-to-single-crystal transformations
;
_journal_name_full Chem.Commun.
_journal_page_first 2317
_journal_paper_doi 10.1039/c3cc37163h
_journal_volume 49
_journal_year 2013
_chemical_formula_sum 'C52 H56 N8 O10'
_chemical_formula_weight 953.05
_chemical_name_systematic
;
?
;
_space_group_IT_number 15
_symmetry_cell_setting monoclinic
_symmetry_space_group_name_Hall '-C 2yc'
_symmetry_space_group_name_H-M 'C 1 2/c 1'
_atom_sites_solution_hydrogens geom
_atom_sites_solution_primary direct
_atom_sites_solution_secondary difmap
_audit_creation_method SHELXL-97
_cell_angle_alpha 90.00
_cell_angle_beta 106.8260(10)
_cell_angle_gamma 90.00
_cell_formula_units_Z 4
_cell_length_a 26.2136(17)
_cell_length_b 8.8077(6)
_cell_length_c 21.7438(14)
_cell_measurement_reflns_used 9813
_cell_measurement_temperature 100(2)
_cell_measurement_theta_max 28.28
_cell_measurement_theta_min 2.45
_cell_volume 4805.3(5)
_computing_cell_refinement 'Bruker SAINT'
_computing_data_collection 'Bruker APEX2'
_computing_data_reduction 'Bruker SAINT'
_computing_molecular_graphics 'Bruker SHELXTL'
_computing_publication_material 'Bruker SHELXTL'
_computing_structure_refinement 'SHELXL-97 (Sheldrick, 2008)'
_computing_structure_solution 'SHELXS-97 (Sheldrick, 2008)'
_diffrn_ambient_temperature 100(2)
_diffrn_measured_fraction_theta_full 0.999
_diffrn_measured_fraction_theta_max 0.999
_diffrn_measurement_device_type 'Bruker APEX-II CCD'
_diffrn_measurement_method '\f and \w scans'
_diffrn_radiation_monochromator graphite
_diffrn_radiation_source 'fine-focus sealed tube'
_diffrn_radiation_type MoK\a
_diffrn_radiation_wavelength 0.71073
_diffrn_reflns_av_R_equivalents 0.0390
_diffrn_reflns_av_sigmaI/netI 0.0171
_diffrn_reflns_limit_h_max 34
_diffrn_reflns_limit_h_min -34
_diffrn_reflns_limit_k_max 11
_diffrn_reflns_limit_k_min -11
_diffrn_reflns_limit_l_max 28
_diffrn_reflns_limit_l_min -28
_diffrn_reflns_number 66383
_diffrn_reflns_theta_full 28.31
_diffrn_reflns_theta_max 28.31
_diffrn_reflns_theta_min 1.62
_exptl_absorpt_coefficient_mu 0.093
_exptl_absorpt_correction_T_max 0.9849
_exptl_absorpt_correction_T_min 0.9509
_exptl_absorpt_correction_type multi-scan
_exptl_absorpt_process_details SADABS
_exptl_crystal_colour colorless
_exptl_crystal_density_diffrn 1.317
_exptl_crystal_density_method 'not measured'
_exptl_crystal_description plate
_exptl_crystal_F_000 2016
_exptl_crystal_size_max 0.55
_exptl_crystal_size_mid 0.54
_exptl_crystal_size_min 0.16
_refine_diff_density_max 0.380
_refine_diff_density_min -0.257
_refine_diff_density_rms 0.041
_refine_ls_extinction_method none
_refine_ls_goodness_of_fit_ref 1.035
_refine_ls_hydrogen_treatment constr
_refine_ls_matrix_type full
_refine_ls_number_parameters 311
_refine_ls_number_reflns 5982
_refine_ls_number_restraints 1
_refine_ls_restrained_S_all 1.035
_refine_ls_R_factor_all 0.0426
_refine_ls_R_factor_gt 0.0372
_refine_ls_shift/su_max 0.000
_refine_ls_shift/su_mean 0.000
_refine_ls_structure_factor_coef Fsqd
_refine_ls_weighting_details 'calc w=1/[\s^2^(Fo^2^)+(0.0474P)^2^+3.7403P] where P=(Fo^2^+2Fc^2^)/3'
_refine_ls_weighting_scheme calc
_refine_ls_wR_factor_gt 0.0946
_refine_ls_wR_factor_ref 0.0990
_reflns_number_gt 5285
_reflns_number_total 5982
_reflns_threshold_expression >2sigma(I)
_cod_data_source_file c3cc37163h.txt
_cod_data_source_block 10ktk13h
_cod_original_sg_symbol_H-M 'C2/c '
_cod_database_code 7108955

loop_
_symmetry_equiv_pos_as_xyz
'x, y, z'
'-x, y, -z+1/2'
'x+1/2, y+1/2, z'
'-x+1/2, y+1/2, -z+1/2'
'-x, -y, -z'
'x, -y, z-1/2'
'-x+1/2, -y+1/2, -z'
'x+1/2, -y+1/2, z-1/2'

loop_
_atom_site_label
_atom_site_type_symbol
_atom_site_fract_x
_atom_site_fract_y
_atom_site_fract_z
_atom_site_U_iso_or_equiv
_atom_site_adp_type
_atom_site_occupancy
_atom_site_symmetry_multiplicity
_atom_site_calc_flag
_atom_site_refinement_flags
O1 O 0.14306(3) 0.12400(9) 0.26599(4) 0.02248(16) Uani 1 1 d .
O2 O 0.14336(3) 0.29311(10) 0.10834(4) 0.02915(19) Uani 1 1 d .
O3 O 0.32445(3) 0.16707(9) 0.19010(4) 0.02623(18) Uani 1 1 d .
O4 O -0.01246(3) 0.40608(9) 0.06514(4) 0.02142(16) Uani 1 1 d .
O5 O 0.07047(3) 0.36455(9) 0.31941(4) 0.02068(16) Uani 1 1 d U
N1 N 0.16930(3) 0.23603(10) 0.36365(4) 0.01902(18) Uani 1 1 d .
N2 N 0.19925(3) 0.30494(10) 0.20963(4) 0.01839(18) Uani 1 1 d .
N3 N 0.06819(3) 0.47759(10) 0.13132(4) 0.01812(18) Uani 1 1 d .
N4 N -0.02873(3) 0.17905(10) 0.14127(4) 0.01694(17) Uani 1 1 d .
C1 C 0.17087(4) 0.21829(11) 0.30197(5) 0.0177(2) Uani 1 1 d .
C2 C 0.12511(4) 0.16161(12) 0.37934(5) 0.0202(2) Uani 1 1 d .
H2A H 0.1323 0.1584 0.4266 0.024 Uiso 1 1 calc R
H2B H 0.1220 0.0558 0.3634 0.024 Uiso 1 1 calc R
C3 C 0.20079(4) 0.34269(12) 0.40876(5) 0.0212(2) Uani 1 1 d .
C4 C 0.17616(5) 0.44364(14) 0.44052(6) 0.0274(2) Uani 1 1 d .
H4 H 0.1385 0.4440 0.4314 0.033 Uiso 1 1 calc R
C5 C 0.20688(6) 0.54371(15) 0.48559(6) 0.0351(3) Uani 1 1 d .
H5 H 0.1903 0.6101 0.5085 0.042 Uiso 1 1 calc R
C6 C 0.26187(6) 0.54676(16) 0.49721(6) 0.0376(3) Uani 1 1 d .
H6 H 0.2827 0.6178 0.5269 0.045 Uiso 1 1 calc R
C7 C 0.28631(5) 0.44690(16) 0.46574(6) 0.0324(3) Uani 1 1 d .
H7 H 0.3238 0.4506 0.4733 0.039 Uiso 1 1 calc R
C8 C 0.25614(4) 0.34055(14) 0.42282(5) 0.0253(2) Uani 1 1 d .
H8 H 0.2732 0.2674 0.4034 0.030 Uiso 1 1 calc R
C9 C 0.20524(4) 0.33011(12) 0.27731(5) 0.01760(19) Uani 1 1 d .
H9A H 0.1945 0.4354 0.2837 0.021 Uiso 1 1 calc R
H9B H 0.2431 0.3173 0.3022 0.021 Uiso 1 1 calc R
C10 C 0.15317(4) 0.33795(12) 0.16377(5) 0.0192(2) Uani 1 1 d .
C11 C 0.23657(4) 0.19732(12) 0.19504(5) 0.0212(2) Uani 1 1 d .
H11A H 0.2190 0.1440 0.1543 0.025 Uiso 1 1 calc R
H11B H 0.2471 0.1205 0.2297 0.025 Uiso 1 1 calc R
C12 C 0.28579(4) 0.27941(12) 0.18896(6) 0.0222(2) Uani 1 1 d .
H12A H 0.2774 0.3371 0.1482 0.027 Uiso 1 1 calc R
H12B H 0.2991 0.3512 0.2251 0.027 Uiso 1 1 calc R
C13 C 0.37138(5) 0.22641(14) 0.17895(7) 0.0290(3) Uani 1 1 d .
H13A H 0.3625 0.2710 0.1359 0.043 Uiso 1 1 calc R
H13B H 0.3973 0.1445 0.1823 0.043 Uiso 1 1 calc R
H13C H 0.3867 0.3047 0.2110 0.043 Uiso 1 1 calc R
C14 C 0.11440(4) 0.44223(12) 0.18478(5) 0.01716(19) Uani 1 1 d .
H14A H 0.1027 0.3918 0.2191 0.021 Uiso 1 1 calc R
H14B H 0.1329 0.5375 0.2026 0.021 Uiso 1 1 calc R
C15 C 0.02415(4) 0.38708(11) 0.11422(5) 0.01697(19) Uani 1 1 d .
C16 C 0.07674(5) 0.58879(13) 0.08470(5) 0.02391(17) Uani 1 1 d .
H16A H 0.0425 0.6081 0.0515 0.029 Uiso 1 1 calc R
H16B H 0.1020 0.5462 0.0631 0.029 Uiso 1 1 calc R
C17 C 0.09796(4) 0.73315(13) 0.11598(5) 0.02391(17) Uani 1 1 d .
C18 C 0.11602(5) 0.84825(15) 0.14172(7) 0.0332(3) Uani 1 1 d .
H18 H 0.1305 0.9403 0.1623 0.040 Uiso 1 1 calc R
C19 C 0.02188(4) 0.25983(12) 0.16192(5) 0.01728(19) Uani 1 1 d .
H19A H 0.0515 0.1876 0.1651 0.021 Uiso 1 1 calc R
H19B H 0.0264 0.3042 0.2050 0.021 Uiso 1 1 calc R
C20 C -0.03353(4) 0.03884(12) 0.10582(5) 0.0182(2) Uani 1 1 d .
C21 C -0.05147(4) 0.04050(13) 0.03900(5) 0.0229(2) Uani 1 1 d .
H21 H -0.0567 0.1341 0.0163 0.027 Uiso 1 1 calc R
C22 C -0.06162(5) -0.09666(14) 0.00578(6) 0.0280(2) Uani 1 1 d .
H22 H -0.0745 -0.0967 -0.0398 0.034 Uiso 1 1 calc R
C23 C -0.05296(5) -0.23271(14) 0.03896(6) 0.0292(3) Uani 1 1 d .
H23 H -0.0606 -0.3259 0.0161 0.035 Uiso 1 1 calc R
C24 C -0.03311(5) -0.23360(13) 0.10552(6) 0.0283(2) Uani 1 1 d .
H24 H -0.0261 -0.3273 0.1281 0.034 Uiso 1 1 calc R
C25 C -0.02350(4) -0.09707(13) 0.13912(6) 0.0234(2) Uani 1 1 d .
H25 H -0.0101 -0.0972 0.1847 0.028 Uiso 1 1 calc R
C26 C 0.07241(4) 0.24550(12) 0.34930(5) 0.01708(19) Uani 1 1 d U

loop_
_atom_site_aniso_label
_atom_site_aniso_U_11
_atom_site_aniso_U_22
_atom_site_aniso_U_33
_atom_site_aniso_U_23
_atom_site_aniso_U_13
_atom_site_aniso_U_12
O1 0.0213(4) 0.0181(4) 0.0269(4) -0.0016(3) 0.0053(3) -0.0030(3)
O2 0.0285(4) 0.0353(5) 0.0216(4) -0.0098(3) 0.0041(3) 0.0028(4)
O3 0.0209(4) 0.0203(4) 0.0420(5) 0.0055(3) 0.0163(3) 0.0034(3)
O4 0.0205(4) 0.0233(4) 0.0175(3) 0.0003(3) 0.0008(3) -0.0019(3)
O5 0.0209(4) 0.0197(4) 0.0206(4) 0.0056(3) 0.0047(3) 0.0005(3)
N1 0.0151(4) 0.0203(4) 0.0210(4) 0.0026(3) 0.0043(3) -0.0016(3)
N2 0.0158(4) 0.0201(4) 0.0201(4) -0.0030(3) 0.0065(3) 0.0010(3)
N3 0.0167(4) 0.0188(4) 0.0173(4) 0.0021(3) 0.0025(3) -0.0015(3)
N4 0.0155(4) 0.0167(4) 0.0187(4) -0.0035(3) 0.0051(3) -0.0025(3)
C1 0.0144(4) 0.0159(5) 0.0222(5) 0.0025(4) 0.0041(4) 0.0024(3)
C2 0.0162(5) 0.0211(5) 0.0229(5) 0.0069(4) 0.0052(4) 0.0003(4)
C3 0.0214(5) 0.0224(5) 0.0173(5) 0.0041(4) 0.0017(4) -0.0024(4)
C4 0.0295(6) 0.0270(6) 0.0240(5) 0.0011(4) 0.0053(4) 0.0003(5)
C5 0.0475(8) 0.0298(6) 0.0246(6) -0.0022(5) 0.0052(5) -0.0014(6)
C6 0.0480(8) 0.0338(7) 0.0231(6) 0.0003(5) -0.0024(5) -0.0140(6)
C7 0.0270(6) 0.0422(7) 0.0218(5) 0.0090(5) -0.0027(4) -0.0114(5)
C8 0.0218(5) 0.0317(6) 0.0198(5) 0.0068(4) 0.0019(4) -0.0026(4)
C9 0.0153(4) 0.0187(5) 0.0185(5) -0.0007(4) 0.0044(4) -0.0013(4)
C10 0.0177(5) 0.0184(5) 0.0217(5) -0.0031(4) 0.0062(4) -0.0024(4)
C11 0.0188(5) 0.0195(5) 0.0274(5) -0.0024(4) 0.0101(4) 0.0018(4)
C12 0.0206(5) 0.0196(5) 0.0293(5) 0.0026(4) 0.0116(4) 0.0031(4)
C13 0.0223(5) 0.0253(6) 0.0444(7) 0.0046(5) 0.0176(5) 0.0012(4)
C14 0.0149(4) 0.0185(5) 0.0169(4) -0.0017(4) 0.0026(4) -0.0005(4)
C15 0.0174(4) 0.0170(5) 0.0166(4) -0.0025(4) 0.0051(4) 0.0001(4)
C16 0.0226(4) 0.0247(4) 0.0235(4) 0.0049(3) 0.0052(3) -0.0025(3)
C17 0.0226(4) 0.0247(4) 0.0235(4) 0.0049(3) 0.0052(3) -0.0025(3)
C18 0.0294(6) 0.0245(6) 0.0407(7) 0.0033(5) 0.0023(5) -0.0047(5)
C19 0.0149(4) 0.0184(5) 0.0175(4) -0.0006(4) 0.0031(4) -0.0019(4)
C20 0.0160(4) 0.0179(5) 0.0223(5) -0.0045(4) 0.0079(4) -0.0016(4)
C21 0.0237(5) 0.0239(5) 0.0219(5) -0.0041(4) 0.0081(4) -0.0015(4)
C22 0.0268(6) 0.0317(6) 0.0269(5) -0.0109(5) 0.0099(5) -0.0033(5)
C23 0.0277(6) 0.0238(6) 0.0401(7) -0.0137(5) 0.0160(5) -0.0043(5)
C24 0.0301(6) 0.0188(5) 0.0412(7) -0.0016(5) 0.0185(5) 0.0011(4)
C25 0.0244(5) 0.0219(5) 0.0263(5) -0.0008(4) 0.0109(4) 0.0022(4)
C26 0.0167(4) 0.0184(5) 0.0156(4) 0.0003(3) 0.0036(4) 0.0003(4)

loop_
_atom_type_symbol
_atom_type_description
_atom_type_scat_dispersion_real
_atom_type_scat_dispersion_imag
_atom_type_scat_source
C C 0.0033 0.0016 'International Tables Vol C Tables 4.2.6.8 and 6.1.1.4'
H H 0.0000 0.0000 'International Tables Vol C Tables 4.2.6.8 and 6.1.1.4'
N N 0.0061 0.0033 'International Tables Vol C Tables 4.2.6.8 and 6.1.1.4'
O O 0.0106 0.0060 'International Tables Vol C Tables 4.2.6.8 and 6.1.1.4'

loop_
_geom_angle_atom_site_label_1
_geom_angle_atom_site_label_2
_geom_angle_atom_site_label_3
_geom_angle
_geom_angle_site_symmetry_1
_geom_angle_site_symmetry_3
C12 O3 C13 113.08(8) . .
C1 N1 C3 124.95(9) . .
C1 N1 C2 115.60(9) . .
C3 N1 C2 118.32(9) . .
C10 N2 C9 121.65(8) . .
C10 N2 C11 119.26(9) . .
C9 N2 C11 115.89(8) . .
C15 N3 C14 122.57(9) . .
C15 N3 C16 119.13(8) . .
C14 N3 C16 115.90(8) . .
C26 N4 C20 120.32(8) 2 .
C26 N4 C19 118.49(8) 2 .
C20 N4 C19 120.90(8) . .
O1 C1 N1 121.59(10) . .
O1 C1 C9 120.89(9) . .
N1 C1 C9 117.32(9) . .
N1 C2 C26 111.27(8) . .
N1 C2 H2A 109.4 . .
C26 C2 H2A 109.4 . .
N1 C2 H2B 109.4 . .
C26 C2 H2B 109.4 . .
H2A C2 H2B 108.0 . .
C8 C3 C4 120.13(11) . .
C8 C3 N1 119.85(10) . .
C4 C3 N1 119.96(10) . .
C5 C4 C3 119.82(12) . .
C5 C4 H4 120.1 . .
C3 C4 H4 120.1 . .
C4 C5 C6 119.98(13) . .
C4 C5 H5 120.0 . .
C6 C5 H5 120.0 . .
C7 C6 C5 120.22(12) . .
C7 C6 H6 119.9 . .
C5 C6 H6 119.9 . .
C6 C7 C8 120.31(12) . .
C6 C7 H7 119.8 . .
C8 C7 H7 119.8 . .
C3 C8 C7 119.36(12) . .
C3 C8 H8 120.3 . .
C7 C8 H8 120.3 . .
N2 C9 C1 110.77(8) . .
N2 C9 H9A 109.5 . .
C1 C9 H9A 109.5 . .
N2 C9 H9B 109.5 . .
C1 C9 H9B 109.5 . .
H9A C9 H9B 108.1 . .
O2 C10 N2 122.94(10) . .
O2 C10 C14 121.23(9) . .
N2 C10 C14 115.78(9) . .
N2 C11 C12 110.45(9) . .
N2 C11 H11A 109.6 . .
C12 C11 H11A 109.6 . .
N2 C11 H11B 109.6 . .
C12 C11 H11B 109.6 . .
H11A C11 H11B 108.1 . .
O3 C12 C11 106.78(9) . .
O3 C12 H12A 110.4 . .
C11 C12 H12A 110.4 . .
O3 C12 H12B 110.4 . .
C11 C12 H12B 110.4 . .
H12A C12 H12B 108.6 . .
O3 C13 H13A 109.5 . .
O3 C13 H13B 109.5 . .
H13A C13 H13B 109.5 . .
O3 C13 H13C 109.5 . .
H13A C13 H13C 109.5 . .
H13B C13 H13C 109.5 . .
N3 C14 C10 111.20(8) . .
N3 C14 H14A 109.4 . .
C10 C14 H14A 109.4 . .
N3 C14 H14B 109.4 . .
C10 C14 H14B 109.4 . .
H14A C14 H14B 108.0 . .
O4 C15 N3 123.14(9) . .
O4 C15 C19 120.94(9) . .
N3 C15 C19 115.89(8) . .
N3 C16 C17 111.62(9) . .
N3 C16 H16A 109.3 . .
C17 C16 H16A 109.3 . .
N3 C16 H16B 109.3 . .
C17 C16 H16B 109.3 . .
H16A C16 H16B 108.0 . .
C18 C17 C16 178.72(14) . .
C17 C18 H18 180.0 . .
N4 C19 C15 110.92(8) . .
N4 C19 H19A 109.5 . .
C15 C19 H19A 109.5 . .
N4 C19 H19B 109.5 . .
C15 C19 H19B 109.5 . .
H19A C19 H19B 108.0 . .
C25 C20 C21 120.71(10) . .
C25 C20 N4 119.15(9) . .
C21 C20 N4 120.00(10) . .
C20 C21 C22 119.23(11) . .
C20 C21 H21 120.4 . .
C22 C21 H21 120.4 . .
C23 C22 C21 120.20(11) . .
C23 C22 H22 119.9 . .
C21 C22 H22 119.9 . .
C22 C23 C24 120.25(11) . .
C22 C23 H23 119.9 . .
C24 C23 H23 119.9 . .
C23 C24 C25 119.90(11) . .
C23 C24 H24 120.1 . .
C25 C24 H24 120.1 . .
C20 C25 C24 119.63(11) . .
C20 C25 H25 120.2 . .
C24 C25 H25 120.2 . .
O5 C26 N4 122.87(9) . 2
O5 C26 C2 122.05(9) . .
N4 C26 C2 115.08(9) 2 .

loop_
_geom_bond_atom_site_label_1
_geom_bond_atom_site_label_2
_geom_bond_distance
_geom_bond_site_symmetry_2
O1 C1 1.2259(13) .
O2 C10 1.2229(13) .
O3 C12 1.4115(13) .
O3 C13 1.4203(13) .
O4 C15 1.2227(12) .
O5 C26 1.2269(13) .
N1 C1 1.3627(14) .
N1 C3 1.4342(14) .
N1 C2 1.4549(13) .
N2 C10 1.3567(13) .
N2 C9 1.4509(13) .
N2 C11 1.4616(13) .
N3 C15 1.3632(13) .
N3 C14 1.4491(13) .
N3 C16 1.4727(13) .
N4 C26 1.3533(13) 2
N4 C20 1.4419(13) .
N4 C19 1.4572(12) .
C1 C9 1.5326(14) .
C2 C26 1.5358(14) .
C2 H2A 0.9900 .
C2 H2B 0.9900 .
C3 C8 1.3937(15) .
C3 C4 1.3937(17) .
C4 C5 1.3889(17) .
C4 H4 0.9500 .
C5 C6 1.390(2) .
C5 H5 0.9500 .
C6 C7 1.381(2) .
C6 H6 0.9500 .
C7 C8 1.3951(17) .
C7 H7 0.9500 .
C8 H8 0.9500 .
C9 H9A 0.9900 .
C9 H9B 0.9900 .
C10 C14 1.5344(14) .
C11 C12 1.5177(15) .
C11 H11A 0.9900 .
C11 H11B 0.9900 .
C12 H12A 0.9900 .
C12 H12B 0.9900 .
C13 H13A 0.9800 .
C13 H13B 0.9800 .
C13 H13C 0.9800 .
C14 H14A 0.9900 .
C14 H14B 0.9900 .
C15 C19 1.5397(14) .
C16 C17 1.4730(16) .
C16 H16A 0.9900 .
C16 H16B 0.9900 .
C17 C18 1.1882(18) .
C18 H18 0.9500 .
C19 H19A 0.9900 .
C19 H19B 0.9900 .
C20 C25 1.3842(15) .
C20 C21 1.3918(15) .
C21 C22 1.3930(16) .
C21 H21 0.9500 .
C22 C23 1.3831(19) .
C22 H22 0.9500 .
C23 C24 1.3890(19) .
C23 H23 0.9500 .
C24 C25 1.3917(16) .
C24 H24 0.9500 .
C25 H25 0.9500 .
C26 N4 1.3533(13) 2
